data_7108743
loop_
_publ_author_name
'Saul H. Lapidus'
'Jamie L. Manson'
'Hyunsoo Park'
'Alexander J. Clement'
'Saman Ghannadzadeh'
'Paul Goddard'
'Tom Lancaster'
'Johannes S. Moller'
'Stephen J. Blundell'
'Mark T. F. Telling'
'Jinhee Kang'
'Myung-Hwan Whangbo'
'John A. Schlueter'

_publ_section_title
;
 Antiferromagnetic ordering through a hydrogen-bonded network in the
 molecular solid CuF2(H2O)2(3-chloropyridine)
;
_journal_name_full Chem.Commun.
_journal_page_first 499
_journal_paper_doi 10.1039/c2cc37444g
_journal_volume 49
_journal_year 2013
_chemical_formula_moiety 'Cu 2+, 2(F 1-), C5 H4 Cl N, 2(H2 O)'
_chemical_formula_sum 'C5 H8 Cl Cu F2 N O2'
_chemical_formula_weight 251.11
_chemical_name_common 'Copper(ii) difluoride dihydrate 3-chloropyridine'
_chemical_name_systematic
;
?
;
_space_group_IT_number 62
_symmetry_cell_setting orthorhombic
_symmetry_Int_Tables_number 62
_symmetry_space_group_name_Hall '-P 2ac 2n'
_symmetry_space_group_name_H-M 'P n m a'
_atom_sites_solution_hydrogens geom
_atom_sites_solution_primary direct
_atom_sites_solution_secondary difmap
_audit_creation_method 'manual editing of SHELXL-97 cif file'
_cell_angle_alpha 90.00
_cell_angle_beta 90.00
_cell_angle_gamma 90.00
_cell_formula_units_Z 4
_cell_length_a 16.5192(3)
_cell_length_b 6.86930(10)
_cell_length_c 7.62880(10)
_cell_measurement_reflns_used 8379
_cell_measurement_temperature 296(2)
_cell_measurement_theta_max 31.575
_cell_measurement_theta_min 2.466
_cell_volume 865.68(2)
_computing_cell_refinement 'APEX II v.2.2 (Bruker, 2007)'
_computing_data_collection 'APEX II v.2.2 (Bruker, 2007)'
_computing_data_reduction 'APEX II v.2.2 (Bruker, 2007)'
_computing_molecular_graphics 'Diamond 3.1a (Crystal Impact, 2005)'
_computing_publication_material 'SHELXTL (Bruker, 2006)'
_computing_structure_refinement 'SHELXL-97 (Sheldrick, 2008)'
_computing_structure_solution 'SHELXS-97 (Sheldrick, 2008)'
_diffrn_ambient_temperature 296(2)
_diffrn_detector_area_resol_mean 83.33
_diffrn_measured_fraction_theta_full 0.999
_diffrn_measured_fraction_theta_max 0.999
_diffrn_measurement_device_type '3-circle goniometer'
_diffrn_measurement_method 'omega scans'
_diffrn_radiation_monochromator graphite
_diffrn_radiation_probe x-ray
_diffrn_radiation_source 'fine-focus sealed tube'
_diffrn_radiation_type MoK\a
_diffrn_radiation_wavelength 0.71073
_diffrn_reflns_av_R_equivalents 0.0256
_diffrn_reflns_av_sigmaI/netI 0.0174
_diffrn_reflns_limit_h_max 24
_diffrn_reflns_limit_h_min -23
_diffrn_reflns_limit_k_max 10
_diffrn_reflns_limit_k_min -10
_diffrn_reflns_limit_l_max 11
_diffrn_reflns_limit_l_min -10
_diffrn_reflns_number 11273
_diffrn_reflns_theta_full 31.60
_diffrn_reflns_theta_max 31.60
_diffrn_reflns_theta_min 2.47
_diffrn_source_type 'Bruker APEX II'
_exptl_absorpt_coefficient_mu 2.822
_exptl_absorpt_correction_T_max 0.7462
_exptl_absorpt_correction_T_min 0.5886
_exptl_absorpt_correction_type multi-scan
_exptl_absorpt_process_details 'SADABS, R. Blessing; 1995'
_exptl_crystal_colour blue
_exptl_crystal_density_diffrn 1.927
_exptl_crystal_density_method 'not measured'
_exptl_crystal_description rod
_exptl_crystal_F_000 500
_exptl_crystal_size_max 0.5
_exptl_crystal_size_mid 0.5
_exptl_crystal_size_min 0.5
_refine_diff_density_max 0.424
_refine_diff_density_min -0.638
_refine_diff_density_rms 0.134
_refine_ls_extinction_coef 0.050(3)
_refine_ls_extinction_expression Fc^*^=kFc[1+0.001xFc^2^\l^3^/sin(2\q)]^-1/4^
_refine_ls_extinction_method SHELXL
_refine_ls_goodness_of_fit_ref 1.155
_refine_ls_hydrogen_treatment mixed
_refine_ls_matrix_type full
_refine_ls_number_parameters 77
_refine_ls_number_reflns 1560
_refine_ls_number_restraints 3
_refine_ls_restrained_S_all 1.157
_refine_ls_R_factor_all 0.0304
_refine_ls_R_factor_gt 0.0292
_refine_ls_shift/su_max 0.001
_refine_ls_shift/su_mean 0.000
_refine_ls_structure_factor_coef Fsqd
_refine_ls_weighting_details 'calc w=1/[\s^2^(Fo^2^)+(0.0407P)^2^+0.3963P] where P=(Fo^2^+2Fc^2^)/3'
_refine_ls_weighting_scheme calc
_refine_ls_wR_factor_gt 0.0770
_refine_ls_wR_factor_ref 0.0779
_reflns_number_gt 1487
_reflns_number_total 1560
_reflns_threshold_expression >2sigma(I)
_cod_data_source_file c2cc37444g.txt
_cod_data_source_block CuF2(H2O)2(3ClPy)RT
_cod_original_sg_symbol_H-M Pnma
_cod_database_code 7108743

loop_
_symmetry_equiv_pos_as_xyz
'x, y, z'
'-x+1/2, -y, z+1/2'
'-x, y+1/2, -z'
'x+1/2, -y+1/2, -z+1/2'
'-x, -y, -z'
'x-1/2, y, -z-1/2'
'x, -y-1/2, z'
'-x-1/2, y-1/2, z-1/2'

loop_
_atom_site_label
_atom_site_type_symbol
_atom_site_fract_x
_atom_site_fract_y
_atom_site_fract_z
_atom_site_U_iso_or_equiv
_atom_site_adp_type
_atom_site_occupancy
_atom_site_symmetry_multiplicity
_atom_site_calc_flag
_atom_site_refinement_flags
Cu1 Cu 0.204245(14) 0.7500 0.41433(3) 0.02388(11) Uani 1 2 d S
F1 F 0.20418(8) 0.7500 0.66063(17) 0.0317(3) Uani 1 2 d S
F2 F 0.20964(8) 0.7500 0.16802(16) 0.0297(3) Uani 1 2 d S
O1 O 0.28486(8) 0.98274(19) 0.41505(13) 0.0341(3) Uani 1 1 d D
H1A H 0.2844(13) 1.049(3) 0.333(3) 0.041 Uiso 1 1 d D
H1B H 0.2849(13) 1.047(3) 0.495(3) 0.041 Uiso 1 1 d D
N1 N 0.07946(11) 0.7500 0.4095(2) 0.0268(3) Uani 1 2 d S
C2 C 0.03691(13) 0.7500 0.5597(3) 0.0292(4) Uani 1 2 d S
H2 H 0.0644 0.7500 0.6661 0.035 Uiso 1 2 calc SR
C3 C -0.04696(14) 0.7500 0.5596(3) 0.0340(4) Uani 1 2 d S
Cl1 Cl -0.09800(4) 0.7500 0.75770(10) 0.0532(2) Uani 1 2 d S
C4 C -0.08924(15) 0.7500 0.4056(4) 0.0443(6) Uani 1 2 d S
H4 H -0.1455 0.7500 0.4046 0.053 Uiso 1 2 calc SR
C5 C -0.04517(15) 0.7500 0.2509(3) 0.0480(7) Uani 1 2 d S
H5 H -0.0717 0.7500 0.1433 0.058 Uiso 1 2 calc SR
C6 C 0.03839(14) 0.7500 0.2577(3) 0.0371(5) Uani 1 2 d S
H6 H 0.0673 0.7500 0.1531 0.045 Uiso 1 2 calc SR

loop_
_atom_site_aniso_label
_atom_site_aniso_U_11
_atom_site_aniso_U_22
_atom_site_aniso_U_33
_atom_site_aniso_U_23
_atom_site_aniso_U_13
_atom_site_aniso_U_12
Cu1 0.02506(15) 0.03435(16) 0.01222(14) 0.000 0.00039(7) 0.000
F1 0.0356(7) 0.0456(7) 0.0140(5) 0.000 -0.0023(4) 0.000
F2 0.0372(6) 0.0392(7) 0.0129(5) 0.000 0.0021(4) 0.000
O1 0.0509(7) 0.0304(5) 0.0210(5) -0.0010(4) 0.0008(4) -0.0112(5)
N1 0.0237(7) 0.0352(8) 0.0215(7) 0.000 -0.0008(5) 0.000
C2 0.0257(8) 0.0368(10) 0.0250(8) 0.000 0.0014(7) 0.000
C3 0.0265(9) 0.0367(10) 0.0387(11) 0.000 0.0077(8) 0.000
Cl1 0.0415(3) 0.0676(4) 0.0506(4) 0.000 0.0230(3) 0.000
C4 0.0246(10) 0.0557(15) 0.0527(16) 0.000 -0.0023(9) 0.000
C5 0.0317(11) 0.074(2) 0.0379(13) 0.000 -0.0117(10) 0.000
C6 0.0305(10) 0.0560(14) 0.0248(9) 0.000 -0.0045(8) 0.000

loop_
_atom_type_symbol
_atom_type_description
_atom_type_scat_dispersion_real
_atom_type_scat_dispersion_imag
_atom_type_scat_source
C C 0.0033 0.0016 'International Tables Vol C Tables 4.2.6.8 and 6.1.1.4'
H H 0.0000 0.0000 'International Tables Vol C Tables 4.2.6.8 and 6.1.1.4'
N N 0.0061 0.0033 'International Tables Vol C Tables 4.2.6.8 and 6.1.1.4'
O O 0.0106 0.0060 'International Tables Vol C Tables 4.2.6.8 and 6.1.1.4'
F F 0.0171 0.0103 'International Tables Vol C Tables 4.2.6.8 and 6.1.1.4'
Cl Cl 0.1484 0.1585 'International Tables Vol C Tables 4.2.6.8 and 6.1.1.4'
Cu Cu 0.3201 1.2651 'International Tables Vol C Tables 4.2.6.8 and 6.1.1.4'

loop_
_geom_angle_atom_site_label_1
_geom_angle_atom_site_label_2
_geom_angle_atom_site_label_3
_geom_angle
_geom_angle_site_symmetry_1
_geom_angle_site_symmetry_3
F1 Cu1 F2 177.32(6) . .
F1 Cu1 N1 90.99(6) . .
F2 Cu1 N1 91.69(6) . .
F1 Cu1 O1 89.87(4) . 7_575
F2 Cu1 O1 88.41(4) . 7_575
N1 Cu1 O1 129.79(4) . 7_575
F1 Cu1 O1 89.87(4) . .
F2 Cu1 O1 88.41(4) . .
N1 Cu1 O1 129.79(4) . .
O1 Cu1 O1 100.42(8) 7_575 .
Cu1 O1 H1A 116.4(17) . .
Cu1 O1 H1B 116.8(18) . .
H1A O1 H1B 108(3) . .
C6 N1 C2 118.1(2) . .
C6 N1 Cu1 121.39(14) . .
C2 N1 Cu1 120.50(14) . .
N1 C2 C3 121.5(2) . .
N1 C2 H2 119.3 . .
C3 C2 H2 119.3 . .
C4 C3 C2 120.8(2) . .
C4 C3 Cl1 120.12(19) . .
C2 C3 Cl1 119.13(19) . .
C3 C4 C5 117.6(2) . .
C3 C4 H4 121.2 . .
C5 C4 H4 121.2 . .
C6 C5 C4 119.5(2) . .
C6 C5 H5 120.2 . .
C4 C5 H5 120.2 . .
N1 C6 C5 122.5(2) . .
N1 C6 H6 118.7 . .
C5 C6 H6 118.7 . .

loop_
_geom_bond_atom_site_label_1
_geom_bond_atom_site_label_2
_geom_bond_distance
_geom_bond_site_symmetry_2
Cu1 F1 1.8790(13) .
Cu1 F2 1.8812(12) .
Cu1 N1 2.0617(18) .
Cu1 O1 2.0807(12) 7_575
Cu1 O1 2.0807(12) .
O1 H1A 0.775(19) .
O1 H1B 0.750(19) .
N1 C6 1.342(3) .
N1 C2 1.344(3) .
C2 C3 1.385(3) .
C2 H2 0.9300 .
C3 C4 1.367(4) .
C3 Cl1 1.730(2) .
C4 C5 1.387(4) .
C4 H4 0.9300 .
C5 C6 1.381(3) .
C5 H5 0.9300 .
C6 H6 0.9300 .

loop_
_geom_torsion_atom_site_label_1
_geom_torsion_atom_site_label_2
_geom_torsion_atom_site_label_3
_geom_torsion_atom_site_label_4
_geom_torsion
_geom_torsion_site_symmetry_1
F1 Cu1 N1 C6 180.0 .
F2 Cu1 N1 C6 0.0 .
O1 Cu1 N1 C6 -89.34(5) 7_575
O1 Cu1 N1 C6 89.34(5) .
F1 Cu1 N1 C2 0.0 .
F2 Cu1 N1 C2 180.0 .
O1 Cu1 N1 C2 90.66(5) 7_575
O1 Cu1 N1 C2 -90.66(5) .
C6 N1 C2 C3 0.0 .
Cu1 N1 C2 C3 180.0 .
N1 C2 C3 C4 0.0 .
N1 C2 C3 Cl1 180.0 .
C2 C3 C4 C5 0.0 .
Cl1 C3 C4 C5 180.0 .
C3 C4 C5 C6 0.0 .
C2 N1 C6 C5 0.0 .
Cu1 N1 C6 C5 180.0 .
C4 C5 C6 N1 0.0 .
